data_1569778
loop_
_publ_author_name
'Bond, Marcus R.'
'Silwal, Sajan'

_publ_section_title
;
 3-Chloro-<i>N</i>,<i>N</i>-di-methyl-propan-1-aminium chloride.
;
_journal_coeditor_code HB4422
_journal_issue 'Pt 1'
_journal_name_full IUCrData
_journal_page_first x230015
_journal_paper_doi 10.1107/S2414314623000159
_journal_volume 8
_journal_year 2023
_chemical_formula_iupac 'C5 H13 N Cl+, Cl-'
_chemical_formula_moiety 'C5 H13 N Cl+, Cl-'
_chemical_formula_sum 'C5 H13 Cl2 N'
_chemical_formula_weight 158.06
_chemical_name_systematic
;
3-Chloro-<i>N</i>,<i>N</i>-dimethylpropan-1-aminium chloride
;
_space_group_crystal_system tetragonal
_space_group_IT_number 82
_space_group_name_Hall 'I -4'
_space_group_name_H-M_alt 'I -4'
_atom_sites_solution_hydrogens geom
_atom_sites_solution_primary dual
_cell_angle_alpha 90
_cell_angle_beta 90
_cell_angle_gamma 90
_cell_formula_units_Z 8
_cell_length_a 15.9302(8)
_cell_length_b 15.9302(8)
_cell_length_c 6.9779(4)
_cell_measurement_reflns_used 9912
_cell_measurement_temperature 295.(2)
_cell_measurement_theta_max 24.3484
_cell_measurement_theta_min 3.1873
_cell_volume 1770.79(16)
_computing_cell_refinement
;
SAINT (Bruker, 2017)
;
_computing_data_collection
;
APEX3 (Bruker,2017)
;
_computing_data_reduction
;
SAINT (Bruker, 2017)
;
_computing_molecular_graphics
;
<i>ShelXle</i> (H\"ubschle et al., 2011), Ortep-3 for Windows (Farrugia,
2012),
Mercury (MacCrae et al., 2020)
;
_computing_publication_material
;
publCIF (Westrip, 2010)
;
_computing_structure_refinement
;
<i>SHELXL2016/6</i> (Sheldrick, 2015b)
;
_computing_structure_solution
;
<i>SHELXT2014/5</i> (Sheldrick, 2015a)
;
_diffrn_ambient_temperature 295.(2)
_diffrn_detector_area_resol_mean 10.4167
_diffrn_measured_fraction_theta_full 0.997
_diffrn_measured_fraction_theta_max 0.997
_diffrn_measurement_device_type 'Bruker D8 Quest Eco'
_diffrn_measurement_method '\f and \w scans'
_diffrn_radiation_type 'Mo K\a'
_diffrn_radiation_wavelength 0.71073
_diffrn_reflns_av_R_equivalents 0.0446
_diffrn_reflns_av_unetI/netI 0.0228
_diffrn_reflns_limit_h_max 20
_diffrn_reflns_limit_h_min -20
_diffrn_reflns_limit_k_max 20
_diffrn_reflns_limit_k_min -20
_diffrn_reflns_limit_l_max 9
_diffrn_reflns_limit_l_min -9
_diffrn_reflns_number 27888
_diffrn_reflns_theta_full 27.50
_diffrn_reflns_theta_max 27.50
_diffrn_reflns_theta_min 3.62
_exptl_absorpt_coefficient_mu 0.651
_exptl_absorpt_correction_T_max 1.00
_exptl_absorpt_correction_T_min 0.96
_exptl_absorpt_correction_type multi-scan
_exptl_absorpt_process_details
;
(SADABS; Krause <i>et al.</i>,  2015)
;
_exptl_crystal_colour colourless
_exptl_crystal_density_diffrn 1.186
_exptl_crystal_density_method 'not measured'
_exptl_crystal_description gem
_exptl_crystal_F_000 672
_exptl_crystal_size_max 0.330
_exptl_crystal_size_mid 0.327
_exptl_crystal_size_min 0.283
_refine_diff_density_max 0.169
_refine_diff_density_min -0.210
_refine_ls_abs_structure_details
;
Flack <i>x</i> determined using 668 quotients [(I+)-(I-)]/[(I+)+(I-)]
[(<i>I</i>^+^)-(<i>I</i>^-^)]/[(<i>I</i>^+^)+(<i>I</i>^-^)]
(Parsons <i>et al.</i>,  2013).
;
_refine_ls_abs_structure_Flack 0.14(3)
_refine_ls_extinction_coef 0.0065(14)
_refine_ls_extinction_method
;
SHELXL2016/6 (Sheldrick 2015b)
;
_refine_ls_goodness_of_fit_ref 1.092
_refine_ls_hydrogen_treatment constr
_refine_ls_matrix_type full
_refine_ls_number_parameters 77
_refine_ls_number_reflns 2028
_refine_ls_number_restraints 0
_refine_ls_restrained_S_all 1.092
_refine_ls_R_factor_all 0.0505
_refine_ls_R_factor_gt 0.0387
_refine_ls_shift/su_max 0.000
_refine_ls_shift/su_mean 0.000
_refine_ls_structure_factor_coef Fsqd
_refine_ls_weighting_details 'w=1/[\s^2^(Fo^2^)+(0.0448P)^2^+0.2670P] where P=(Fo^2^+2Fc^2^)/3'
_refine_ls_weighting_scheme calc
_refine_ls_wR_factor_gt 0.0799
_refine_ls_wR_factor_ref 0.0847
_reflns_number_gt 1731
_reflns_number_total 2028
_reflns_threshold_expression 'I > 2\s(I)'
_cod_data_source_file hb4422.cif
_cod_data_source_block I
_cod_original_cell_volume 1770.8(2)
_cod_database_code 1569778

loop_
_space_group_symop_operation_xyz
'x, y, z'
'y, -x, -z'
'-y, x, -z'
'-x, -y, z'
'x+1/2, y+1/2, z+1/2'
'y+1/2, -x+1/2, -z+1/2'
'-y+1/2, x+1/2, -z+1/2'
'-x+1/2, -y+1/2, z+1/2'

loop_
_atom_site_type_symbol
_atom_site_label
_atom_site_fract_x
_atom_site_fract_y
_atom_site_fract_z
_atom_site_U_iso_or_equiv
_atom_site_adp_type
_atom_site_calc_flag
_atom_site_occupancy
_atom_site_disorder_assembly
_atom_site_disorder_group
Cl Cl01 0.65850(7) 0.63178(7) 0.29014(15) 0.0535(3) Uani d 1 . .
Cl Cl1 0.56868(10) 0.87927(9) 0.9901(3) 0.0929(5) Uani d 1 . .
N N1 0.6590(2) 0.6289(2) 0.7246(4) 0.0438(6) Uani d 1 . .
H H1A 0.660711 0.6302 0.584228 0.053 Uiso calc 1 . .
C C1 0.5994(4) 0.8605(3) 0.7485(9) 0.0787(18) Uani d 1 . .
H H9 0.563704 0.893086 0.663944 0.094 Uiso calc 1 . .
H H10 0.656665 0.879864 0.730952 0.094 Uiso calc 1 . .
C C2 0.5942(3) 0.7698(3) 0.6928(9) 0.0630(12) Uani d 1 . .
H H2A 0.538666 0.748719 0.723186 0.076 Uiso calc 1 . .
H H2B 0.602098 0.76485 0.555387 0.076 Uiso calc 1 . .
C C3 0.6582(3) 0.7171(3) 0.7925(9) 0.0560(10) Uani d 1 . .
H H3A 0.713328 0.741437 0.772339 0.067 Uiso calc 1 . .
H H3B 0.646958 0.717718 0.929063 0.067 Uiso calc 1 . .
C C4 0.5832(3) 0.5807(3) 0.7811(9) 0.0567(11) Uani d 1 . .
H H4 0.576969 0.582365 0.917864 0.085 Uiso calc 1 . .
H H1 0.589026 0.523441 0.740045 0.085 Uiso calc 1 . .
H H5 0.534541 0.605002 0.721853 0.085 Uiso calc 1 . .
C C5 0.7342(3) 0.5829(4) 0.7906(9) 0.0758(15) Uani d 1 . .
H H7 0.783783 0.612619 0.751482 0.114 Uiso calc 1 . .
H H8 0.734577 0.527686 0.735402 0.114 Uiso calc 1 . .
H H6 0.733241 0.578483 0.927797 0.114 Uiso calc 1 . .

loop_
_atom_site_aniso_label
_atom_site_aniso_U_11
_atom_site_aniso_U_22
_atom_site_aniso_U_33
_atom_site_aniso_U_12
_atom_site_aniso_U_13
_atom_site_aniso_U_23
Cl01 0.0658(7) 0.0641(7) 0.0305(3) -0.0131(6) -0.0017(5) 0.0007(5)
Cl1 0.0831(9) 0.0854(9) 0.1101(12) 0.0024(7) -0.0101(11) -0.0249(10)
N1 0.0472(19) 0.056(2) 0.0280(12) 0.0004(19) 0.0029(17) 0.0020(15)
C1 0.076(3) 0.061(3) 0.099(5) -0.004(2) -0.008(3) 0.019(3)
C2 0.071(3) 0.065(3) 0.053(3) -0.001(2) -0.009(3) 0.005(3)
C3 0.064(2) 0.057(2) 0.0471(19) -0.009(2) -0.003(2) 0.006(2)
C4 0.058(3) 0.053(2) 0.060(2) -0.0108(19) 0.002(3) 0.004(3)
C5 0.059(3) 0.112(4) 0.056(2) 0.024(3) 0.002(3) 0.003(4)

loop_
_atom_type_symbol
_atom_type_description
_atom_type_scat_dispersion_real
_atom_type_scat_dispersion_imag
_atom_type_scat_source
C C 0.0033 0.0016 'International Tables Vol C Tables 4.2.6.8 and 6.1.1.4'
H H 0.0000 0.0000 'International Tables Vol C Tables 4.2.6.8 and 6.1.1.4'
N N 0.0061 0.0033 'International Tables Vol C Tables 4.2.6.8 and 6.1.1.4'
Cl Cl 0.1484 0.1585 'International Tables Vol C Tables 4.2.6.8 and 6.1.1.4'

loop_
_geom_angle_atom_site_label_1
_geom_angle_atom_site_label_2
_geom_angle_atom_site_label_3
_geom_angle_site_symmetry_1
_geom_angle_site_symmetry_3
_geom_angle
_geom_angle_publ_flag
C5 N1 C3 . . 112.1(4) ?
C5 N1 C4 . . 108.7(4) ?
C3 N1 C4 . . 113.5(4) ?
C5 N1 H1A . . 107.4 ?
C3 N1 H1A . . 107.4 ?
C4 N1 H1A . . 107.4 ?
C2 C1 Cl1 . . 113.1(4) ?
C2 C1 H9 . . 109.0 ?
Cl1 C1 H9 . . 109.0 ?
C2 C1 H10 . . 109.0 ?
Cl1 C1 H10 . . 109.0 ?
H9 C1 H10 . . 107.8 ?
C3 C2 C1 . . 112.6(5) ?
C3 C2 H2A . . 109.1 ?
C1 C2 H2A . . 109.1 ?
C3 C2 H2B . . 109.1 ?
C1 C2 H2B . . 109.1 ?
H2A C2 H2B . . 107.8 ?
N1 C3 C2 . . 112.9(4) ?
N1 C3 H3A . . 109.0 ?
C2 C3 H3A . . 109.0 ?
N1 C3 H3B . . 109.0 ?
C2 C3 H3B . . 109.0 ?
H3A C3 H3B . . 107.8 ?
N1 C4 H4 . . 109.5 ?
N1 C4 H1 . . 109.5 ?
H4 C4 H1 . . 109.5 ?
N1 C4 H5 . . 109.5 ?
H4 C4 H5 . . 109.5 ?
H1 C4 H5 . . 109.5 ?
N1 C5 H7 . . 109.5 ?
N1 C5 H8 . . 109.5 ?
H7 C5 H8 . . 109.5 ?
N1 C5 H6 . . 109.5 ?
H7 C5 H6 . . 109.5 ?
H8 C5 H6 . . 109.5 ?

loop_
_geom_bond_atom_site_label_1
_geom_bond_atom_site_label_2
_geom_bond_site_symmetry_2
_geom_bond_distance
_geom_bond_publ_flag
Cl1 C1 . 1.781(7) ?
N1 C5 . 1.479(6) ?
N1 C3 . 1.483(6) ?
N1 C4 . 1.484(6) ?
N1 H1A . 0.98 ?
C1 C2 . 1.500(8) ?
C1 H9 . 0.97 ?
C1 H10 . 0.97 ?
C2 C3 . 1.493(7) ?
C2 H2A . 0.97 ?
C2 H2B . 0.97 ?
C3 H3A . 0.97 ?
C3 H3B . 0.97 ?
C4 H4 . 0.96 ?
C4 H1 . 0.96 ?
C4 H5 . 0.96 ?
C5 H7 . 0.96 ?
C5 H8 . 0.96 ?
C5 H6 . 0.96 ?

loop_
_geom_hbond_atom_site_label_D
_geom_hbond_atom_site_label_H
_geom_hbond_atom_site_label_A
_geom_hbond_site_symmetry_A
_geom_hbond_distance_DH
_geom_hbond_distance_HA
_geom_hbond_distance_DA
_geom_hbond_angle_DHA
N1 H1A Cl01 . 0.98 2.05 3.032(3) 177

loop_
_geom_torsion_atom_site_label_1
_geom_torsion_atom_site_label_2
_geom_torsion_atom_site_label_3
_geom_torsion_atom_site_label_4
_geom_torsion_site_symmetry_1
_geom_torsion_site_symmetry_2
_geom_torsion_site_symmetry_3
_geom_torsion_site_symmetry_4
_geom_torsion
_geom_torsion_publ_flag
Cl1 C1 C2 C3 . . . . -68.6(6) ?
C5 N1 C3 C2 . . . . 166.9(5) ?
C4 N1 C3 C2 . . . . -69.5(6) ?
C1 C2 C3 N1 . . . . -174.5(4) ?
